data_7200193
loop_
_publ_author_name
'Ramana, C. V.'
'Chatterjee, Soumitra'
'Durugkar, Kulbhushan A.'
'Gonnade, Rajesh G.'

_publ_section_title
;
 &#x201C;Click&#x201D; synthesis of isomeric compounds for assessing
 the efficiency of the bifurcated Br&#x22EF;NO2 synthon
;
_journal_issue 1
_journal_name_full CrystEngComm
_journal_page_first 143
_journal_paper_doi 10.1039/b809985e
_journal_volume 11
_journal_year 2009
_chemical_formula_moiety 'C14 H10 N4 O2'
_chemical_formula_sum 'C14 H10 N4 O2'
_chemical_formula_weight 266.26
_chemical_name_systematic
;
?
;
_space_group_IT_number 14
_symmetry_cell_setting monoclinic
_symmetry_space_group_name_Hall '-P 2yn'
_symmetry_space_group_name_H-M 'P 1 21/n 1'
_atom_sites_solution_hydrogens geom
_atom_sites_solution_primary direct
_atom_sites_solution_secondary difmap
_audit_creation_method SHELXL-97
_cell_angle_alpha 90.00
_cell_angle_beta 100.286(7)
_cell_angle_gamma 90.00
_cell_formula_units_Z 4
_cell_length_a 12.180(4)
_cell_length_b 7.501(3)
_cell_length_c 14.277(5)
_cell_measurement_reflns_used 1175
_cell_measurement_temperature 297(2)
_cell_measurement_theta_max 24.79
_cell_measurement_theta_min 2.42
_cell_volume 1283.4(8)
_computing_cell_refinement 'SAINT (Bruker, 2003)'
_computing_data_collection 'SMART (Bruker, 2003)'
_computing_data_reduction SAINT
_computing_molecular_graphics 'ORTEP-3 (Farrugia, 1997) and Mercury (Macrae et al., 2006)'
_computing_publication_material 'SHELXTL (Bruker, 2003)'
_computing_structure_refinement 'SHELXL97 (Sheldrick, 1997)'
_computing_structure_solution 'SHELXS97 (Sheldrick, 1997)'
_diffrn_ambient_temperature 297(2)
_diffrn_measured_fraction_theta_full 0.999
_diffrn_measured_fraction_theta_max 0.999
_diffrn_measurement_device 'Bruker Smart APEX'
_diffrn_measurement_device_type 'CCD Area Detector'
_diffrn_measurement_method 'Phi and Omega Scan'
_diffrn_radiation_monochromator graphite
_diffrn_radiation_source 'fine-focus sealed tube'
_diffrn_radiation_type MoK\a
_diffrn_radiation_wavelength 0.71073
_diffrn_reflns_av_R_equivalents 0.0446
_diffrn_reflns_av_sigmaI/netI 0.0432
_diffrn_reflns_limit_h_max 15
_diffrn_reflns_limit_h_min -14
_diffrn_reflns_limit_k_max 9
_diffrn_reflns_limit_k_min -9
_diffrn_reflns_limit_l_max 17
_diffrn_reflns_limit_l_min -17
_diffrn_reflns_number 9605
_diffrn_reflns_theta_full 25.99
_diffrn_reflns_theta_max 25.99
_diffrn_reflns_theta_min 2.03
_exptl_absorpt_coefficient_mu 0.097
_exptl_absorpt_correction_T_max 0.9753
_exptl_absorpt_correction_T_min 0.9596
_exptl_absorpt_correction_type multi-scan
_exptl_absorpt_process_details 'bruker sadabs'
_exptl_crystal_colour red
_exptl_crystal_density_diffrn 1.378
_exptl_crystal_density_method 'not measured'
_exptl_crystal_description block
_exptl_crystal_F_000 552
_exptl_crystal_size_max 0.43
_exptl_crystal_size_mid 0.41
_exptl_crystal_size_min 0.26
_refine_diff_density_max 0.162
_refine_diff_density_min -0.146
_refine_diff_density_rms 0.036
_refine_ls_extinction_method none
_refine_ls_goodness_of_fit_ref 1.098
_refine_ls_hydrogen_treatment refall
_refine_ls_matrix_type full
_refine_ls_number_parameters 221
_refine_ls_number_reflns 2513
_refine_ls_number_restraints 0
_refine_ls_restrained_S_all 1.098
_refine_ls_R_factor_all 0.0997
_refine_ls_R_factor_gt 0.0619
_refine_ls_shift/su_max 0.000
_refine_ls_shift/su_mean 0.000
_refine_ls_structure_factor_coef Fsqd
_refine_ls_weighting_details 'calc w=1/[\s^2^(Fo^2^)+(0.0581P)^2^+0.0999P] where P=(Fo^2^+2Fc^2^)/3'
_refine_ls_weighting_scheme calc
_refine_ls_wR_factor_gt 0.1304
_refine_ls_wR_factor_ref 0.1475
_reflns_number_gt 1661
_reflns_number_total 2513
_reflns_threshold_expression >2sigma(I)
_cod_data_source_file b809985e.txt
_cod_data_source_block 8
_cod_depositor_comments
;
The following automatic conversions were performed:
'_symmetry_cell_setting' value 'Monoclinic' changed to 'monoclinic'
according to '/home/saulius/struct/CIF-dictionaries/cif_core.dic'
dictionary named 'cif_core.dic' version 2.4.1 from 2010-06-29.

Automatic conversion script
Id: cif_fix_enum 1527 2010-12-29 10:47:43Z saulius 
;
_cod_original_cell_volume 1283.5(8)
_cod_original_sg_symbol_H-M P2(1)/n
_cod_database_code 7200193

loop_
_symmetry_equiv_pos_as_xyz
'x, y, z'
'-x+1/2, y+1/2, -z+1/2'
'-x, -y, -z'
'x-1/2, -y-1/2, z-1/2'

loop_
_atom_site_label
_atom_site_type_symbol
_atom_site_fract_x
_atom_site_fract_y
_atom_site_fract_z
_atom_site_U_iso_or_equiv
_atom_site_adp_type
_atom_site_occupancy
_atom_site_symmetry_multiplicity
_atom_site_calc_flag
_atom_site_refinement_flags
_atom_site_disorder_assembly
_atom_site_disorder_group
O1 O 0.69082(19) 0.1782(3) 0.32451(17) 0.0801(7) Uani 1 1 d . . .
O2 O 0.5724(2) 0.1838(3) 0.41958(16) 0.0791(7) Uani 1 1 d . . .
N1 N 0.58043(17) 0.0134(3) 0.15993(14) 0.0460(5) Uani 1 1 d . . .
N2 N 0.5140(2) 0.1600(3) 0.15057(17) 0.0620(7) Uani 1 1 d . . .
N3 N 0.5440(2) 0.2568(3) 0.08300(17) 0.0618(7) Uani 1 1 d . . .
N4 N 0.6154(2) 0.1130(3) 0.35831(16) 0.0539(6) Uani 1 1 d . . .
C1 C 0.6509(2) 0.0187(4) 0.09837(18) 0.0473(7) Uani 1 1 d . . .
C2 C 0.6286(2) 0.1748(3) 0.04925(18) 0.0465(6) Uani 1 1 d . . .
C3 C 0.6822(2) 0.2531(3) -0.02445(17) 0.0459(6) Uani 1 1 d . . .
C4 C 0.6785(3) 0.4383(4) -0.0400(2) 0.0552(8) Uani 1 1 d . . .
C5 C 0.7313(3) 0.5140(5) -0.1078(2) 0.0645(8) Uani 1 1 d . . .
C6 C 0.7896(3) 0.4089(5) -0.1604(2) 0.0697(9) Uani 1 1 d . . .
C7 C 0.7943(3) 0.2263(5) -0.1464(2) 0.0662(9) Uani 1 1 d . . .
C8 C 0.7402(3) 0.1501(4) -0.0793(2) 0.0575(7) Uani 1 1 d . . .
C9 C 0.5700(2) -0.1157(3) 0.23118(18) 0.0433(6) Uani 1 1 d . . .
C10 C 0.5469(2) -0.2919(3) 0.2055(2) 0.0516(7) Uani 1 1 d . . .
C11 C 0.5307(3) -0.4134(4) 0.2742(2) 0.0598(8) Uani 1 1 d . . .
C12 C 0.5345(3) -0.3625(4) 0.3666(2) 0.0638(8) Uani 1 1 d . . .
C13 C 0.5575(2) -0.1863(4) 0.3937(2) 0.0552(7) Uani 1 1 d . . .
C14 C 0.5776(2) -0.0674(3) 0.32556(18) 0.0435(6) Uani 1 1 d . . .
H1 H 0.705(2) -0.068(4) 0.0924(18) 0.064(8) Uiso 1 1 d . . .
H4 H 0.640(2) 0.504(4) -0.0042(19) 0.059(9) Uiso 1 1 d . . .
H5 H 0.729(3) 0.648(4) -0.118(2) 0.084(10) Uiso 1 1 d . . .
H6 H 0.826(2) 0.462(4) -0.204(2) 0.069(9) Uiso 1 1 d . . .
H7 H 0.831(3) 0.148(5) -0.182(2) 0.095(12) Uiso 1 1 d . . .
H8 H 0.742(2) 0.020(4) -0.0709(18) 0.060(8) Uiso 1 1 d . . .
H10 H 0.5418(19) -0.323(3) 0.1398(18) 0.042(7) Uiso 1 1 d . . .
H11 H 0.516(2) -0.535(4) 0.2523(19) 0.073(9) Uiso 1 1 d . . .
H12 H 0.521(2) -0.440(4) 0.414(2) 0.071(9) Uiso 1 1 d . . .
H13 H 0.562(2) -0.148(4) 0.459(2) 0.068(9) Uiso 1 1 d . . .

loop_
_atom_site_aniso_label
_atom_site_aniso_U_11
_atom_site_aniso_U_22
_atom_site_aniso_U_33
_atom_site_aniso_U_23
_atom_site_aniso_U_13
_atom_site_aniso_U_12
O1 0.0829(16) 0.0606(14) 0.0989(17) -0.0118(12) 0.0216(14) -0.0320(12)
O2 0.1145(19) 0.0518(13) 0.0734(15) -0.0139(11) 0.0233(14) 0.0035(12)
N1 0.0514(13) 0.0359(12) 0.0508(13) 0.0055(10) 0.0092(10) 0.0075(10)
N2 0.0686(16) 0.0499(14) 0.0718(16) 0.0165(12) 0.0248(13) 0.0225(12)
N3 0.0711(16) 0.0519(14) 0.0665(16) 0.0163(13) 0.0235(13) 0.0206(12)
N4 0.0623(15) 0.0411(13) 0.0551(14) -0.0022(11) 0.0022(12) -0.0028(12)
C1 0.0530(16) 0.0404(15) 0.0496(16) 0.0035(12) 0.0120(13) 0.0116(13)
C2 0.0516(16) 0.0425(15) 0.0446(15) 0.0012(12) 0.0062(12) 0.0091(12)
C3 0.0487(15) 0.0436(15) 0.0425(15) 0.0003(12) 0.0001(12) 0.0053(12)
C4 0.0627(19) 0.0493(18) 0.0525(17) 0.0050(14) 0.0070(15) 0.0064(14)
C5 0.070(2) 0.058(2) 0.064(2) 0.0140(16) 0.0068(16) -0.0026(17)
C6 0.068(2) 0.087(3) 0.0540(19) 0.0150(18) 0.0095(16) -0.0083(19)
C7 0.0614(19) 0.084(3) 0.0532(19) -0.0052(18) 0.0112(16) 0.0060(18)
C8 0.0651(19) 0.0536(18) 0.0523(17) -0.0042(15) 0.0066(14) 0.0033(15)
C9 0.0416(14) 0.0383(14) 0.0488(15) 0.0047(12) 0.0044(11) 0.0028(11)
C10 0.0591(18) 0.0419(16) 0.0515(17) -0.0063(13) 0.0040(14) -0.0023(12)
C11 0.0658(19) 0.0398(16) 0.072(2) -0.0019(15) 0.0064(16) -0.0061(14)
C12 0.075(2) 0.0452(17) 0.072(2) 0.0147(16) 0.0148(17) -0.0081(15)
C13 0.0624(18) 0.0507(17) 0.0513(18) 0.0024(14) 0.0073(15) -0.0014(14)
C14 0.0468(14) 0.0341(13) 0.0474(15) 0.0015(11) 0.0024(11) -0.0029(11)

loop_
_atom_type_symbol
_atom_type_description
_atom_type_scat_dispersion_real
_atom_type_scat_dispersion_imag
_atom_type_scat_source
C C 0.0033 0.0016 'International Tables Vol C Tables 4.2.6.8 and 6.1.1.4'
H H 0.0000 0.0000 'International Tables Vol C Tables 4.2.6.8 and 6.1.1.4'
N N 0.0061 0.0033 'International Tables Vol C Tables 4.2.6.8 and 6.1.1.4'
O O 0.0106 0.0060 'International Tables Vol C Tables 4.2.6.8 and 6.1.1.4'

loop_
_geom_angle_atom_site_label_1
_geom_angle_atom_site_label_2
_geom_angle_atom_site_label_3
_geom_angle
_geom_angle_site_symmetry_1
_geom_angle_site_symmetry_3
_geom_angle_publ_flag
C1 N1 N2 110.7(2) . . ?
C1 N1 C9 129.8(2) . . ?
N2 N1 C9 119.5(2) . . ?
N3 N2 N1 106.4(2) . . ?
N2 N3 C2 109.8(2) . . ?
O1 N4 O2 124.2(2) . . ?
O1 N4 C14 117.3(2) . . ?
O2 N4 C14 118.4(2) . . ?
N1 C1 C2 105.7(2) . . ?
N3 C2 C1 107.4(2) . . ?
N3 C2 C3 122.6(2) . . ?
C1 C2 C3 130.0(2) . . ?
C8 C3 C4 117.9(3) . . ?
C8 C3 C2 121.6(3) . . ?
C4 C3 C2 120.4(2) . . ?
C5 C4 C3 120.8(3) . . ?
C6 C5 C4 120.0(3) . . ?
C5 C6 C7 120.1(3) . . ?
C8 C7 C6 119.9(3) . . ?
C7 C8 C3 121.2(3) . . ?
C14 C9 C10 118.8(2) . . ?
C14 C9 N1 121.2(2) . . ?
C10 C9 N1 119.9(2) . . ?
C11 C10 C9 119.4(3) . . ?
C12 C11 C10 121.2(3) . . ?
C11 C12 C13 120.3(3) . . ?
C14 C13 C12 118.2(3) . . ?
C13 C14 C9 122.0(2) . . ?
C13 C14 N4 117.1(2) . . ?
C9 C14 N4 120.7(2) . . ?

loop_
_geom_bond_atom_site_label_1
_geom_bond_atom_site_label_2
_geom_bond_distance
_geom_bond_site_symmetry_2
_geom_bond_publ_flag
O1 N4 1.214(3) . ?
O2 N4 1.219(3) . ?
N1 C1 1.334(3) . ?
N1 N2 1.358(3) . ?
N1 C9 1.426(3) . ?
N2 N3 1.310(3) . ?
N3 C2 1.361(3) . ?
N4 C14 1.478(3) . ?
C1 C2 1.367(4) . ?
C2 C3 1.458(3) . ?
C3 C8 1.381(4) . ?
C3 C4 1.406(4) . ?
C4 C5 1.377(4) . ?
C5 C6 1.371(4) . ?
C6 C7 1.384(5) . ?
C7 C8 1.379(4) . ?
C9 C14 1.382(3) . ?
C9 C10 1.387(4) . ?
C10 C11 1.378(4) . ?
C11 C12 1.367(4) . ?
C12 C13 1.392(4) . ?
C13 C14 1.373(4) . ?

loop_
_geom_hbond_atom_site_label_D
_geom_hbond_atom_site_label_H
_geom_hbond_atom_site_label_A
_geom_hbond_distance_DH
_geom_hbond_distance_HA
_geom_hbond_distance_DA
_geom_hbond_angle_DHA
_geom_hbond_site_symmetry_A
C1 H1 O1 0.94(3) 2.47(3) 3.270(3) 143(2) 2_645
C11 H11 N2 0.97(3) 2.71(3) 3.642(4) 162(2) 1_545
C13 H13 O2 0.97(3) 2.59(3) 3.334(4) 133(2) 3_656

loop_
_geom_torsion_atom_site_label_1
_geom_torsion_atom_site_label_2
_geom_torsion_atom_site_label_3
_geom_torsion_atom_site_label_4
_geom_torsion
_geom_torsion_site_symmetry_1
_geom_torsion_site_symmetry_2
_geom_torsion_site_symmetry_3
_geom_torsion_site_symmetry_4
_geom_torsion_publ_flag
C1 N1 N2 N3 -0.2(3) . . . . ?
C9 N1 N2 N3 177.9(2) . . . . ?
N1 N2 N3 C2 -0.2(3) . . . . ?
N2 N1 C1 C2 0.5(3) . . . . ?
C9 N1 C1 C2 -177.3(2) . . . . ?
N2 N3 C2 C1 0.5(3) . . . . ?
N2 N3 C2 C3 -178.0(2) . . . . ?
N1 C1 C2 N3 -0.6(3) . . . . ?
N1 C1 C2 C3 177.7(3) . . . . ?
N3 C2 C3 C8 -158.7(3) . . . . ?
C1 C2 C3 C8 23.2(4) . . . . ?
N3 C2 C3 C4 23.0(4) . . . . ?
C1 C2 C3 C4 -155.2(3) . . . . ?
C8 C3 C4 C5 -0.1(4) . . . . ?
C2 C3 C4 C5 178.3(3) . . . . ?
C3 C4 C5 C6 -0.8(5) . . . . ?
C4 C5 C6 C7 0.8(5) . . . . ?
C5 C6 C7 C8 0.0(5) . . . . ?
C6 C7 C8 C3 -0.9(5) . . . . ?
C4 C3 C8 C7 0.9(4) . . . . ?
C2 C3 C8 C7 -177.5(3) . . . . ?
C1 N1 C9 C14 123.6(3) . . . . ?
N2 N1 C9 C14 -54.1(3) . . . . ?
C1 N1 C9 C10 -59.2(4) . . . . ?
N2 N1 C9 C10 123.1(3) . . . . ?
C14 C9 C10 C11 0.9(4) . . . . ?
N1 C9 C10 C11 -176.3(2) . . . . ?
C9 C10 C11 C12 1.4(5) . . . . ?
C10 C11 C12 C13 -1.4(5) . . . . ?
C11 C12 C13 C14 -0.9(5) . . . . ?
C12 C13 C14 C9 3.3(4) . . . . ?
C12 C13 C14 N4 -172.6(3) . . . . ?
C10 C9 C14 C13 -3.4(4) . . . . ?
N1 C9 C14 C13 173.8(2) . . . . ?
C10 C9 C14 N4 172.5(2) . . . . ?
N1 C9 C14 N4 -10.3(4) . . . . ?
O1 N4 C14 C13 136.9(3) . . . . ?
O2 N4 C14 C13 -40.4(3) . . . . ?
O1 N4 C14 C9 -39.2(3) . . . . ?
O2 N4 C14 C9 143.5(3) . . . . ?

loop_
_cod_related_entry_id
_cod_related_entry_database
_cod_related_entry_code
1 ChemSpider 26947487
